data_1566995
loop_
_publ_author_name
'Martynova, Ekaterina A.'
'Voloshkin, Vladislav'
'Guillet, S\'ebastien'
'Bru, Francis'
'Belis, Marek'
'Van Hecke, Kristof'
'Cazin, Catherine'
'Nolan, Steven P.'

_publ_section_title
;
 Energy transfer (EnT) photocatalysis enabled by Gold-N-heterocyclic
 carbene (NHC) complexes
;
_journal_name_full 'Chemical Science'
_journal_paper_doi 10.1039/D2SC00864E
_journal_year 2022
_chemical_formula_moiety 'C22 H27 N O5'
_chemical_formula_sum 'C22 H27 N O5'
_chemical_formula_weight 385.45
_chemical_name_systematic VL575
_space_group_crystal_system triclinic
_space_group_IT_number 2
_space_group_name_Hall '-P 1'
_space_group_name_H-M_alt 'P -1'
_atom_sites_solution_hydrogens geom
_atom_sites_solution_primary iterative
_audit_creation_date 2022-01-27
_audit_creation_method
;
Olex2 1.3
(compiled 2020.11.12 svn.r5f609507 for OlexSys, GUI svn.r6408)
;
_audit_update_record
;
2022-02-02 deposited with the CCDC.	2022-05-18 downloaded from the CCDC.
;
_cell_angle_alpha 84.544(2)
_cell_angle_beta 81.654(3)
_cell_angle_gamma 83.321(3)
_cell_formula_units_Z 2
_cell_length_a 7.4056(2)
_cell_length_b 9.4530(3)
_cell_length_c 15.2930(5)
_cell_measurement_reflns_used 9058
_cell_measurement_temperature 293(2)
_cell_measurement_theta_max 73.6590
_cell_measurement_theta_min 2.9080
_cell_volume 1048.73(6)
_computing_cell_refinement 'CrysAlisPro 1.171.40.67a (Rigaku OD, 2019)'
_computing_data_collection 'CrysAlisPro 1.171.40.67a (Rigaku OD, 2019)'
_computing_data_reduction 'CrysAlisPro 1.171.40.67a (Rigaku OD, 2019)'
_computing_molecular_graphics 'Olex2 1.3 (Dolomanov et al., 2009)'
_computing_publication_material 'Olex2 1.3 (Dolomanov et al., 2009)'
_computing_structure_refinement 'SHELXL 2018/3 (Sheldrick, 2015)'
_computing_structure_solution 'olex2.solve 1.3 (Bourhis et al., 2015)'
_diffrn_ambient_temperature 293(2)
_diffrn_detector_area_resol_mean 10.4839
_diffrn_detector_type Atlas
_diffrn_measured_fraction_theta_full 0.997
_diffrn_measured_fraction_theta_max 0.981
_diffrn_measurement_details
;
List of Runs (angles in degrees, time in seconds):

  # Type    Start    End  Width  t~exp~   \w     \q     \k     \f   Frames
#--------------------------------------------------------------------------
  1  \w    -70.00  31.00   1.00    1.00    --  -41.68  57.00 -60.00  101
  2  \w   -115.00 -14.00   1.00    1.00    --  -41.68 -57.00 150.00  101
  3  \w     27.00  98.00   1.00    1.00    --   41.68-125.00-180.00   71
  4  \w    -21.00  74.00   1.00    1.00    --   41.68 -77.00  30.00   95
  5  \w     23.00 107.00   1.00    2.00    --  106.01 -94.00  60.00   84
  6  \w     28.00 108.00   1.00    2.00    --  106.01-107.00-112.00   80
  7  \w     97.00 178.00   1.00    2.00    --  106.01 125.00 -60.00   81
  8  \w    103.00 178.00   1.00    2.00    --  106.01  77.00  90.00   75
  9  \w    103.00 178.00   1.00    2.00    --  106.01  77.00   0.00   75
 10  \w     23.00 107.00   1.00    2.00    --  106.01 -94.00 120.00   84
 11  \w     33.00 132.00   1.00    2.00    --  106.01 -45.00 -60.00   99
 12  \w     97.00 178.00   1.00    2.00    --  106.01 125.00  30.00   81
 13  \w     80.00 178.00   1.00    2.00    --  106.01  45.00 150.00   98
 14  \w     80.00 178.00   1.00    2.00    --  106.01  45.00-120.00   98
 15  \w     23.00 107.00   1.00    2.00    --  106.01 -94.00 -30.00   84
 16  \w   -115.00 -14.00   1.00    1.00    --  -41.68 -57.00  60.00  101
 17  \w    -66.00  33.00   1.00    1.00    --  -41.68  38.00-150.00   99
 18  \w   -115.00 -14.00   1.00    1.00    --  -41.68 -57.00 -30.00  101
 19  \w   -115.00 -14.00   1.00    1.00    --  -41.68 -57.00-120.00  101
 20  \w     77.00 178.00   1.00    2.00    --  106.01  61.00  30.00  101
 21  \w     77.00 178.00   1.00    2.00    --  106.01  61.00-180.00  101
 22  \w     53.00 178.00   1.00    2.00    --  106.01  15.00  60.00  125
 23  \w     77.00 178.00   1.00    2.00    --  106.01  61.00  60.00  101
 24  \w     80.00 178.00   1.00    2.00    --  106.01  45.00 -60.00   98
 25  \w     77.00 178.00   1.00    2.00    --  106.01  61.00 -90.00  101
 26  \w     80.00 178.00   1.00    2.00    --  106.01  45.00 -30.00   98
 27  \w     77.00 178.00   1.00    2.00    --  106.01  61.00  90.00  101
 28  \w   -115.00 -14.00   1.00    1.00    --  -41.68 -57.00 -90.00  101
 29  \w   -115.00 -14.00   1.00    1.00    --  -41.68 -57.00-150.00  101
 30  \w   -116.00 -17.00   1.00    1.00    --  -41.68 -38.00 -30.00   99
 31  \w     14.00 115.00   1.00    1.00    --   41.68  57.00 150.00  101
 32  \w     77.00 159.00   1.00    2.00    --  106.01  61.00   0.00   82
;
_diffrn_measurement_device 'four-circle diffractometer'
_diffrn_measurement_device_type 'SuperNova, Dual, Cu at home/near, Atlas'
_diffrn_measurement_method '\w scans'
_diffrn_radiation_type CuK\a
_diffrn_radiation_wavelength 1.54184
_diffrn_reflns_av_R_equivalents 0.0199
_diffrn_reflns_av_unetI/netI 0.0126
_diffrn_reflns_Laue_measured_fraction_full 0.997
_diffrn_reflns_Laue_measured_fraction_max 0.981
_diffrn_reflns_limit_h_max 9
_diffrn_reflns_limit_h_min -9
_diffrn_reflns_limit_k_max 11
_diffrn_reflns_limit_k_min -11
_diffrn_reflns_limit_l_max 18
_diffrn_reflns_limit_l_min -18
_diffrn_reflns_number 19741
_diffrn_reflns_point_group_measured_fraction_full 0.997
_diffrn_reflns_point_group_measured_fraction_max 0.981
_diffrn_reflns_theta_full 67.684
_diffrn_reflns_theta_max 73.926
_diffrn_reflns_theta_min 2.930
_exptl_absorpt_coefficient_mu 0.703
_exptl_absorpt_correction_T_max 1.000
_exptl_absorpt_correction_T_min 0.315
_exptl_absorpt_correction_type gaussian
_exptl_absorpt_process_details
;
CrysAlisPro 1.171.40.67a (Rigaku Oxford Diffraction, 2019)
Numerical absorption correction based on gaussian integration over
			a multifaceted crystal model
Empirical absorption correction using spherical harmonics,
 implemented in SCALE3 ABSPACK scaling algorithm.
;
_exptl_crystal_colour 'clear colourless'
_exptl_crystal_colour_lustre clear
_exptl_crystal_colour_primary colourless
_exptl_crystal_density_diffrn 1.221
_exptl_crystal_description irregular
_exptl_crystal_F_000 412
_exptl_crystal_preparation Synthesis
_exptl_crystal_recrystallization_method 'Hexane diffusion in CDCl3'
_exptl_crystal_size_max 0.356
_exptl_crystal_size_mid 0.281
_exptl_crystal_size_min 0.207
_refine_diff_density_max 0.296
_refine_diff_density_min -0.289
_refine_diff_density_rms 0.039
_refine_ls_extinction_method none
_refine_ls_goodness_of_fit_ref 1.062
_refine_ls_hydrogen_treatment constr
_refine_ls_matrix_type full
_refine_ls_number_parameters 265
_refine_ls_number_reflns 4169
_refine_ls_number_restraints 9
_refine_ls_restrained_S_all 1.086
_refine_ls_R_factor_all 0.0678
_refine_ls_R_factor_gt 0.0596
_refine_ls_shift/su_max 0.000
_refine_ls_shift/su_mean 0.000
_refine_ls_structure_factor_coef Fsqd
_refine_ls_weighting_details 'w=1/[\s^2^(Fo^2^)+(0.0935P)^2^+0.2368P] where P=(Fo^2^+2Fc^2^)/3'
_refine_ls_weighting_scheme calc
_refine_ls_wR_factor_gt 0.1717
_refine_ls_wR_factor_ref 0.1810
_reflns_Friedel_coverage 0.000
_reflns_number_gt 3463
_reflns_number_total 4169
_reflns_threshold_expression 'I > 2\s(I)'
_cod_data_source_file d2sc00864e2.cif
_cod_data_source_block vl575
_cod_database_code 1566995
_shelx_shelxl_version_number 2018/3
_shelx_space_group_comment
;
The symmetry employed for this shelxl refinement is uniquely defined
by the following loop, which should always be used as a source of
symmetry information in preference to the above space-group names.
They are only intended as comments.
;
_olex2_refinement_description
;
1. Fixed Uiso
 At 1.2 times of:
  All C(H) groups, All C(H,H) groups
 At 1.5 times of:
  All C(H,H,H) groups
2. Restrained distances
 C18-C19
 1.51 with sigma of 0.003
 O5-C21B
 1.457 with sigma of 0.01
 O5-C21A
 1.457 with sigma of 0.01
 C22B-C21B = C21A-C22A
 1.491 with sigma of 0.01
 C20-C21A = C20-C21B
 2.373 with sigma of 0.02
 O5-C22A = O5-C22B
 2.376 with sigma of 0.02
3. Uiso/Uaniso restraints and constraints
Uanis(C21A) = Uanis(C21B)
Uanis(C22A) = Uanis(C22B)
4. Others
 Sof(C21A)=Sof(H21C)=Sof(H21D)=Sof(C22A)=Sof(H22D)=Sof(H22E)=Sof(H22F)=1-FVAR(1)
 Sof(C21B)=Sof(H21A)=Sof(H21B)=Sof(C22B)=Sof(H22A)=Sof(H22B)=Sof(H22C)=FVAR(1)
5.a Ternary CH refined with riding coordinates:
 C8(H8)
5.b Secondary CH2 refined with riding coordinates:
 C9(H9A,H9B), C11(H11A,H11B), C13(H13A,H13B), C18(H18A,H18B), C21B(H21A,H21B),
 C21A(H21C,H21D)
5.c Aromatic/amide H refined with riding coordinates:
 C2(H2), C3(H3), C4(H4), C5(H5)
5.d Idealised Me refined as rotating group:
 C15(H15A,H15B,H15C), C16(H16A,H16B,H16C), C19(H19A,H19B,H19C), C22B(H22A,H22B,
 H22C), C22A(H22D,H22E,H22F)
;
_olex2_submission_special_instructions 'No special instructions were received'
_oxdiff_exptl_absorpt_empirical_details
;
Empirical correction (ABSPACK) includes:
- Absorption correction using spherical harmonics
- Frame scaling
- B-factor correction
;

loop_
_space_group_symop_operation_xyz
'x, y, z'
'-x, -y, -z'

loop_
_atom_site_label
_atom_site_type_symbol
_atom_site_fract_x
_atom_site_fract_y
_atom_site_fract_z
_atom_site_U_iso_or_equiv
_atom_site_adp_type
_atom_site_occupancy
_atom_site_site_symmetry_order
_atom_site_calc_flag
_atom_site_refinement_flags_posn
_atom_site_refinement_flags_adp
_atom_site_refinement_flags_occupancy
_atom_site_disorder_assembly
_atom_site_disorder_group
O1 O 0.7960(2) 0.47094(15) 0.57284(8) 0.0699(4) Uani 1 1 d . . . . .
O2 O 0.3478(3) 0.5676(2) 0.07032(11) 0.0944(5) Uani 1 1 d . . . . .
O3 O 0.4684(3) 0.7762(2) 0.03457(11) 0.1003(6) Uani 1 1 d . . . . .
O4 O 0.5897(3) 0.88267(19) 0.21008(13) 0.1040(6) Uani 1 1 d . . . . .
O5 O 0.3089(3) 0.8158(2) 0.23508(16) 0.1166(7) Uani 1 1 d D . . . .
N1 N 0.71805(19) 0.50232(14) 0.43434(9) 0.0543(4) Uani 1 1 d . . . . .
C1 C 0.7053(2) 0.35767(17) 0.42157(12) 0.0537(4) Uani 1 1 d . . . . .
C2 C 0.7293(3) 0.23831(19) 0.48088(14) 0.0640(5) Uani 1 1 d . . . . .
H2 H 0.758429 0.246783 0.537163 0.077 Uiso 1 1 calc R U . . .
C3 C 0.7084(3) 0.1068(2) 0.45355(17) 0.0769(6) Uani 1 1 d . . . . .
H3 H 0.724358 0.025567 0.492131 0.092 Uiso 1 1 calc R U . . .
C4 C 0.6645(3) 0.0932(2) 0.37027(17) 0.0811(6) Uani 1 1 d . . . . .
H4 H 0.649979 0.003510 0.353620 0.097 Uiso 1 1 calc R U . . .
C5 C 0.6421(3) 0.2125(2) 0.31151(15) 0.0700(5) Uani 1 1 d . . . . .
H5 H 0.613028 0.203231 0.255314 0.084 Uiso 1 1 calc R U . . .
C6 C 0.6630(2) 0.34536(18) 0.33679(12) 0.0563(4) Uani 1 1 d . . . . .
C7 C 0.6490(2) 0.48913(19) 0.28613(11) 0.0562(4) Uani 1 1 d . . . . .
C8 C 0.6885(3) 0.59243(19) 0.35268(12) 0.0599(4) Uani 1 1 d . . . . .
H8 H 0.594365 0.673514 0.361650 0.072 Uiso 1 1 calc R U . . .
C9 C 0.8621(3) 0.6297(3) 0.29123(15) 0.0785(6) Uani 1 1 d . . . . .
H9A H 0.974578 0.596647 0.315837 0.094 Uiso 1 1 calc R U . . .
H9B H 0.859417 0.730251 0.270960 0.094 Uiso 1 1 calc R U . . .
C10 C 0.8217(3) 0.5348(2) 0.22063(13) 0.0671(5) Uani 1 1 d . . . . .
C11 C 0.7426(3) 0.6170(2) 0.14082(13) 0.0704(5) Uani 1 1 d . . . . .
H11A H 0.764727 0.559200 0.090477 0.085 Uiso 1 1 calc R U . . .
H11B H 0.800515 0.704347 0.124219 0.085 Uiso 1 1 calc R U . . .
C12 C 0.5349(3) 0.6522(2) 0.16810(12) 0.0634(5) Uani 1 1 d . . . . .
C13 C 0.4832(2) 0.5279(2) 0.23703(12) 0.0606(4) Uani 1 1 d . . . . .
H13A H 0.375310 0.557662 0.277688 0.073 Uiso 1 1 calc R U . . .
H13B H 0.458328 0.446872 0.207863 0.073 Uiso 1 1 calc R U . . .
C14 C 0.7665(2) 0.55103(19) 0.50771(12) 0.0559(4) Uani 1 1 d . . . . .
C15 C 0.7808(3) 0.7083(2) 0.50497(15) 0.0695(5) Uani 1 1 d . . . . .
H15A H 0.864160 0.736625 0.453920 0.104 Uiso 1 1 calc R U . . .
H15B H 0.825323 0.729282 0.557699 0.104 Uiso 1 1 calc R U . . .
H15C H 0.661958 0.759586 0.501539 0.104 Uiso 1 1 calc R U . . .
C16 C 0.9734(3) 0.4199(3) 0.19385(19) 0.0962(8) Uani 1 1 d . . . . .
H16A H 1.013305 0.368303 0.245990 0.144 Uiso 1 1 calc R U . . .
H16B H 1.074624 0.462900 0.159303 0.144 Uiso 1 1 calc R U . . .
H16C H 0.928799 0.355269 0.159224 0.144 Uiso 1 1 calc R U . . .
C17 C 0.4351(3) 0.6575(3) 0.08718(13) 0.0716(5) Uani 1 1 d . . . . .
C18 C 0.3874(5) 0.7976(4) -0.04700(17) 0.1160(10) Uani 1 1 d D . . . .
H18A H 0.367150 0.706224 -0.065779 0.139 Uiso 1 1 calc R U . . .
H18B H 0.469533 0.843667 -0.093401 0.139 Uiso 1 1 calc R U . . .
C19 C 0.2094(6) 0.8889(6) -0.0314(3) 0.179(2) Uani 1 1 d D . . . .
H19A H 0.119373 0.833950 0.003278 0.269 Uiso 1 1 calc R U . . .
H19B H 0.168924 0.922426 -0.087330 0.269 Uiso 1 1 calc R U . . .
H19C H 0.225326 0.969067 -0.000265 0.269 Uiso 1 1 calc R U . . .
C20 C 0.4867(4) 0.7964(2) 0.20613(14) 0.0797(6) Uani 1 1 d D . . . .
C21B C 0.2710(17) 0.9729(9) 0.2482(8) 0.125(2) Uani 0.378(5) 1 d D . P A 1
H21A H 0.368799 1.005145 0.274597 0.150 Uiso 0.378(5) 1 calc R U P A 1
H21B H 0.260810 1.027921 0.191940 0.150 Uiso 0.378(5) 1 calc R U P A 1
C22B C 0.1000(15) 0.9891(11) 0.3065(7) 0.147(2) Uani 0.378(5) 1 d D . P A 1
H22A H 0.074067 1.086538 0.321205 0.220 Uiso 0.378(5) 1 calc R U P A 1
H22B H 0.109061 0.927594 0.359756 0.220 Uiso 0.378(5) 1 calc R U P A 1
H22C H 0.003044 0.963914 0.277525 0.220 Uiso 0.378(5) 1 calc R U P A 1
C21A C 0.2261(12) 0.9338(7) 0.2878(4) 0.125(2) Uani 0.622(5) 1 d D . P A 2
H21C H 0.317971 0.981691 0.309273 0.150 Uiso 0.622(5) 1 calc R U P A 2
H21D H 0.138703 0.902439 0.337335 0.150 Uiso 0.622(5) 1 calc R U P A 2
C22A C 0.1351(10) 1.0245(7) 0.2198(4) 0.147(2) Uani 0.622(5) 1 d D . P A 2
H22D H 0.226060 1.056767 0.173227 0.220 Uiso 0.622(5) 1 calc R U P A 2
H22E H 0.065259 1.105483 0.246123 0.220 Uiso 0.622(5) 1 calc R U P A 2
H22F H 0.054683 0.970351 0.195811 0.220 Uiso 0.622(5) 1 calc R U P A 2

loop_
_atom_site_aniso_label
_atom_site_aniso_U_11
_atom_site_aniso_U_22
_atom_site_aniso_U_33
_atom_site_aniso_U_23
_atom_site_aniso_U_13
_atom_site_aniso_U_12
O1 0.0828(9) 0.0714(8) 0.0570(7) 0.0000(6) -0.0201(6) -0.0057(7)
O2 0.0964(12) 0.1261(14) 0.0705(9) 0.0003(9) -0.0303(8) -0.0357(10)
O3 0.1369(16) 0.0955(12) 0.0750(10) 0.0175(9) -0.0495(10) -0.0153(10)
O4 0.1404(16) 0.0776(11) 0.1042(13) -0.0084(9) -0.0429(12) -0.0197(11)
O5 0.1016(14) 0.1040(14) 0.1425(18) -0.0384(13) -0.0205(12) 0.0242(11)
N1 0.0604(8) 0.0467(7) 0.0588(8) 0.0031(6) -0.0201(6) -0.0094(6)
C1 0.0525(9) 0.0471(8) 0.0634(9) -0.0001(7) -0.0144(7) -0.0081(6)
C2 0.0684(11) 0.0531(9) 0.0724(11) 0.0058(8) -0.0221(9) -0.0072(8)
C3 0.0896(14) 0.0466(10) 0.0955(15) 0.0055(9) -0.0240(12) -0.0059(9)
C4 0.0972(16) 0.0500(10) 0.1006(16) -0.0116(10) -0.0222(13) -0.0109(10)
C5 0.0764(12) 0.0642(11) 0.0742(12) -0.0133(9) -0.0168(10) -0.0127(9)
C6 0.0544(9) 0.0537(9) 0.0631(10) -0.0011(7) -0.0136(7) -0.0106(7)
C7 0.0542(9) 0.0591(10) 0.0576(9) 0.0026(7) -0.0148(7) -0.0129(7)
C8 0.0673(10) 0.0511(9) 0.0657(10) 0.0068(7) -0.0264(8) -0.0123(7)
C9 0.0795(13) 0.0856(14) 0.0783(13) 0.0224(11) -0.0318(10) -0.0390(11)
C10 0.0563(10) 0.0769(12) 0.0690(11) 0.0095(9) -0.0129(8) -0.0170(9)
C11 0.0685(12) 0.0828(13) 0.0603(10) 0.0077(9) -0.0109(9) -0.0174(10)
C12 0.0665(11) 0.0715(11) 0.0544(9) 0.0009(8) -0.0185(8) -0.0085(9)
C13 0.0561(9) 0.0726(11) 0.0555(9) 0.0006(8) -0.0155(7) -0.0118(8)
C14 0.0523(9) 0.0566(9) 0.0602(10) -0.0046(7) -0.0134(7) -0.0045(7)
C15 0.0730(12) 0.0593(11) 0.0822(13) -0.0112(9) -0.0244(10) -0.0101(9)
C16 0.0601(12) 0.1121(19) 0.1079(19) 0.0136(15) -0.0026(12) -0.0028(12)
C17 0.0712(12) 0.0870(14) 0.0577(10) -0.0012(10) -0.0186(9) -0.0041(10)
C18 0.147(3) 0.133(3) 0.0719(15) 0.0158(15) -0.0488(16) -0.008(2)
C19 0.187(4) 0.217(5) 0.132(3) -0.013(3) -0.085(3) 0.066(4)
C20 0.1059(18) 0.0708(13) 0.0656(12) 0.0001(10) -0.0313(12) -0.0026(12)
C21B 0.155(5) 0.096(4) 0.110(5) -0.004(3) -0.012(4) 0.038(3)
C22B 0.159(5) 0.110(3) 0.149(5) 0.003(3) 0.012(4) 0.031(3)
C21A 0.155(5) 0.096(4) 0.110(5) -0.004(3) -0.012(4) 0.038(3)
C22A 0.159(5) 0.110(3) 0.149(5) 0.003(3) 0.012(4) 0.031(3)

loop_
_atom_type_symbol
_atom_type_description
_atom_type_scat_dispersion_real
_atom_type_scat_dispersion_imag
_atom_type_scat_source
C C 0.0181 0.0091 'International Tables Vol C Tables 4.2.6.8 and 6.1.1.4'
H H 0.0000 0.0000 'International Tables Vol C Tables 4.2.6.8 and 6.1.1.4'
N N 0.0311 0.0180 'International Tables Vol C Tables 4.2.6.8 and 6.1.1.4'
O O 0.0492 0.0322 'International Tables Vol C Tables 4.2.6.8 and 6.1.1.4'

loop_
_exptl_crystal_face_index_h
_exptl_crystal_face_index_k
_exptl_crystal_face_index_l
_exptl_crystal_face_perp_dist
-5 -3 -2 0.1065
0 -5 -7 0.0734
5 1 0 0.1105
1 5 7 0.1137
-4 1 3 0.1359
-4 -4 -4 0.1116
-4 0 -8 0.1444
1 5 -4 0.1554
4 4 3 0.0905
0 -4 6 0.1363

loop_
_geom_angle_atom_site_label_1
_geom_angle_atom_site_label_2
_geom_angle_atom_site_label_3
_geom_angle
_geom_angle_site_symmetry_1
_geom_angle_site_symmetry_3
_geom_angle_publ_flag
C17 O3 C18 117.2(2) . . ?
C20 O5 C21B 104.7(5) . . ?
C20 O5 C21A 122.9(4) . . ?
C1 N1 C8 109.77(13) . . ?
C14 N1 C1 125.72(14) . . ?
C14 N1 C8 124.27(14) . . ?
C2 C1 N1 128.26(16) . . ?
C2 C1 C6 121.28(16) . . ?
C6 C1 N1 110.46(14) . . ?
C1 C2 H2 121.1 . . ?
C3 C2 C1 117.86(19) . . ?
C3 C2 H2 121.1 . . ?
C2 C3 H3 119.2 . . ?
C2 C3 C4 121.52(19) . . ?
C4 C3 H3 119.2 . . ?
C3 C4 H4 119.9 . . ?
C3 C4 C5 120.18(19) . . ?
C5 C4 H4 119.9 . . ?
C4 C5 H5 120.2 . . ?
C6 C5 C4 119.62(19) . . ?
C6 C5 H5 120.2 . . ?
C1 C6 C7 110.32(15) . . ?
C5 C6 C1 119.53(17) . . ?
C5 C6 C7 130.15(17) . . ?
C6 C7 C8 103.75(13) . . ?
C6 C7 C10 118.64(15) . . ?
C6 C7 C13 116.95(15) . . ?
C8 C7 C10 89.26(13) . . ?
C13 C7 C8 118.82(16) . . ?
C13 C7 C10 106.76(14) . . ?
N1 C8 C7 105.67(13) . . ?
N1 C8 H8 114.0 . . ?
N1 C8 C9 116.01(15) . . ?
C7 C8 H8 114.0 . . ?
C9 C8 C7 90.46(15) . . ?
C9 C8 H8 114.0 . . ?
C8 C9 H9A 113.4 . . ?
C8 C9 H9B 113.4 . . ?
C8 C9 C10 91.22(14) . . ?
H9A C9 H9B 110.7 . . ?
C10 C9 H9A 113.4 . . ?
C10 C9 H9B 113.4 . . ?
C9 C10 C7 88.89(15) . . ?
C11 C10 C7 105.01(14) . . ?
C11 C10 C9 114.81(18) . . ?
C16 C10 C7 118.01(17) . . ?
C16 C10 C9 115.05(19) . . ?
C16 C10 C11 112.74(19) . . ?
C10 C11 H11A 110.2 . . ?
C10 C11 H11B 110.2 . . ?
C10 C11 C12 107.69(15) . . ?
H11A C11 H11B 108.5 . . ?
C12 C11 H11A 110.2 . . ?
C12 C11 H11B 110.2 . . ?
C11 C12 C13 103.63(15) . . ?
C17 C12 C11 109.76(16) . . ?
C17 C12 C13 112.02(17) . . ?
C20 C12 C11 112.87(18) . . ?
C20 C12 C13 112.02(16) . . ?
C20 C12 C17 106.64(16) . . ?
C7 C13 C12 105.44(14) . . ?
C7 C13 H13A 110.7 . . ?
C7 C13 H13B 110.7 . . ?
C12 C13 H13A 110.7 . . ?
C12 C13 H13B 110.7 . . ?
H13A C13 H13B 108.8 . . ?
O1 C14 N1 121.84(16) . . ?
O1 C14 C15 121.52(17) . . ?
N1 C14 C15 116.64(16) . . ?
C14 C15 H15A 109.5 . . ?
C14 C15 H15B 109.5 . . ?
C14 C15 H15C 109.5 . . ?
H15A C15 H15B 109.5 . . ?
H15A C15 H15C 109.5 . . ?
H15B C15 H15C 109.5 . . ?
C10 C16 H16A 109.5 . . ?
C10 C16 H16B 109.5 . . ?
C10 C16 H16C 109.5 . . ?
H16A C16 H16B 109.5 . . ?
H16A C16 H16C 109.5 . . ?
H16B C16 H16C 109.5 . . ?
O2 C17 O3 124.61(19) . . ?
O2 C17 C12 125.8(2) . . ?
O3 C17 C12 109.47(19) . . ?
O3 C18 H18A 109.9 . . ?
O3 C18 H18B 109.9 . . ?
O3 C18 C19 108.9(3) . . ?
H18A C18 H18B 108.3 . . ?
C19 C18 H18A 109.9 . . ?
C19 C18 H18B 109.9 . . ?
C18 C19 H19A 109.5 . . ?
C18 C19 H19B 109.5 . . ?
C18 C19 H19C 109.5 . . ?
H19A C19 H19B 109.5 . . ?
H19A C19 H19C 109.5 . . ?
H19B C19 H19C 109.5 . . ?
O4 C20 O5 123.3(2) . . ?
O4 C20 C12 126.5(2) . . ?
O5 C20 C12 110.2(2) . . ?
O5 C21B H21A 110.6 . . ?
O5 C21B H21B 110.6 . . ?
H21A C21B H21B 108.7 . . ?
C22B C21B O5 105.9(8) . . ?
C22B C21B H21A 110.6 . . ?
C22B C21B H21B 110.6 . . ?
C21B C22B H22A 109.5 . . ?
C21B C22B H22B 109.5 . . ?
C21B C22B H22C 109.5 . . ?
H22A C22B H22B 109.5 . . ?
H22A C22B H22C 109.5 . . ?
H22B C22B H22C 109.5 . . ?
O5 C21A H21C 111.9 . . ?
O5 C21A H21D 111.9 . . ?
O5 C21A C22A 99.4(4) . . ?
H21C C21A H21D 109.6 . . ?
C22A C21A H21C 111.9 . . ?
C22A C21A H21D 111.9 . . ?
C21A C22A H22D 109.5 . . ?
C21A C22A H22E 109.5 . . ?
C21A C22A H22F 109.5 . . ?
H22D C22A H22E 109.5 . . ?
H22D C22A H22F 109.5 . . ?
H22E C22A H22F 109.5 . . ?

loop_
_geom_bond_atom_site_label_1
_geom_bond_atom_site_label_2
_geom_bond_distance
_geom_bond_site_symmetry_2
_geom_bond_publ_flag
O1 C14 1.222(2) . ?
O2 C17 1.194(3) . ?
O3 C17 1.342(3) . ?
O3 C18 1.448(3) . ?
O4 C20 1.191(3) . ?
O5 C20 1.324(3) . ?
O5 C21B 1.506(8) . ?
O5 C21A 1.462(5) . ?
N1 C1 1.415(2) . ?
N1 C8 1.472(2) . ?
N1 C14 1.361(2) . ?
C1 C2 1.390(2) . ?
C1 C6 1.395(3) . ?
C2 H2 0.9300 . ?
C2 C3 1.380(3) . ?
C3 H3 0.9300 . ?
C3 C4 1.381(3) . ?
C4 H4 0.9300 . ?
C4 C5 1.384(3) . ?
C5 H5 0.9300 . ?
C5 C6 1.381(3) . ?
C6 C7 1.499(2) . ?
C7 C8 1.555(3) . ?
C7 C10 1.581(2) . ?
C7 C13 1.522(2) . ?
C8 H8 0.9800 . ?
C8 C9 1.534(3) . ?
C9 H9A 0.9700 . ?
C9 H9B 0.9700 . ?
C9 C10 1.550(3) . ?
C10 C11 1.536(3) . ?
C10 C16 1.509(3) . ?
C11 H11A 0.9700 . ?
C11 H11B 0.9700 . ?
C11 C12 1.540(3) . ?
C12 C13 1.546(3) . ?
C12 C17 1.524(3) . ?
C12 C20 1.517(3) . ?
C13 H13A 0.9700 . ?
C13 H13B 0.9700 . ?
C14 C15 1.498(3) . ?
C15 H15A 0.9600 . ?
C15 H15B 0.9600 . ?
C15 H15C 0.9600 . ?
C16 H16A 0.9600 . ?
C16 H16B 0.9600 . ?
C16 H16C 0.9600 . ?
C18 H18A 0.9700 . ?
C18 H18B 0.9700 . ?
C18 C19 1.490(3) . ?
C19 H19A 0.9600 . ?
C19 H19B 0.9600 . ?
C19 H19C 0.9600 . ?
C21B H21A 0.9700 . ?
C21B H21B 0.9700 . ?
C21B C22B 1.441(9) . ?
C22B H22A 0.9600 . ?
C22B H22B 0.9600 . ?
C22B H22C 0.9600 . ?
C21A H21C 0.9700 . ?
C21A H21D 0.9700 . ?
C21A C22A 1.473(7) . ?
C22A H22D 0.9600 . ?
C22A H22E 0.9600 . ?
C22A H22F 0.9600 . ?

loop_
_geom_torsion_atom_site_label_1
_geom_torsion_atom_site_label_2
_geom_torsion_atom_site_label_3
_geom_torsion_atom_site_label_4
_geom_torsion
_geom_torsion_site_symmetry_1
_geom_torsion_site_symmetry_2
_geom_torsion_site_symmetry_3
_geom_torsion_site_symmetry_4
_geom_torsion_publ_flag
N1 C1 C2 C3 179.54(18) . . . . ?
N1 C1 C6 C5 -179.17(16) . . . . ?
N1 C1 C6 C7 1.2(2) . . . . ?
N1 C8 C9 C10 110.83(16) . . . . ?
C1 N1 C8 C7 1.69(18) . . . . ?
C1 N1 C8 C9 -96.71(18) . . . . ?
C1 N1 C14 O1 -3.5(3) . . . . ?
C1 N1 C14 C15 176.85(16) . . . . ?
C1 C2 C3 C4 -0.2(3) . . . . ?
C1 C6 C7 C8 -0.15(19) . . . . ?
C1 C6 C7 C10 96.66(19) . . . . ?
C1 C6 C7 C13 -133.07(17) . . . . ?
C2 C1 C6 C5 0.9(3) . . . . ?
C2 C1 C6 C7 -178.70(16) . . . . ?
C2 C3 C4 C5 0.7(4) . . . . ?
C3 C4 C5 C6 -0.3(3) . . . . ?
C4 C5 C6 C1 -0.5(3) . . . . ?
C4 C5 C6 C7 179.04(19) . . . . ?
C5 C6 C7 C8 -179.69(19) . . . . ?
C5 C6 C7 C10 -82.9(2) . . . . ?
C5 C6 C7 C13 47.4(3) . . . . ?
C6 C1 C2 C3 -0.5(3) . . . . ?
C6 C7 C8 N1 -0.92(17) . . . . ?
C6 C7 C8 C9 116.32(15) . . . . ?
C6 C7 C10 C9 -102.28(18) . . . . ?
C6 C7 C10 C11 142.29(17) . . . . ?
C6 C7 C10 C16 15.7(3) . . . . ?
C6 C7 C13 C12 -161.64(15) . . . . ?
C7 C8 C9 C10 3.11(14) . . . . ?
C7 C10 C11 C12 13.9(2) . . . . ?
C8 N1 C1 C2 178.06(18) . . . . ?
C8 N1 C1 C6 -1.9(2) . . . . ?
C8 N1 C14 O1 -177.29(16) . . . . ?
C8 N1 C14 C15 3.1(3) . . . . ?
C8 C7 C10 C9 3.02(14) . . . . ?
C8 C7 C10 C11 -112.41(16) . . . . ?
C8 C7 C10 C16 121.0(2) . . . . ?
C8 C7 C13 C12 72.63(19) . . . . ?
C8 C9 C10 C7 -3.06(14) . . . . ?
C8 C9 C10 C11 102.99(17) . . . . ?
C8 C9 C10 C16 -123.69(18) . . . . ?
C9 C10 C11 C12 -81.9(2) . . . . ?
C10 C7 C8 N1 -120.29(14) . . . . ?
C10 C7 C8 C9 -3.05(14) . . . . ?
C10 C7 C13 C12 -26.0(2) . . . . ?
C10 C11 C12 C13 -29.8(2) . . . . ?
C10 C11 C12 C17 -149.60(18) . . . . ?
C10 C11 C12 C20 91.6(2) . . . . ?
C11 C12 C13 C7 34.23(19) . . . . ?
C11 C12 C17 O2 104.2(3) . . . . ?
C11 C12 C17 O3 -72.5(2) . . . . ?
C11 C12 C20 O4 5.5(3) . . . . ?
C11 C12 C20 O5 -174.84(18) . . . . ?
C13 C7 C8 N1 130.92(16) . . . . ?
C13 C7 C8 C9 -111.84(17) . . . . ?
C13 C7 C10 C9 122.99(16) . . . . ?
C13 C7 C10 C11 7.6(2) . . . . ?
C13 C7 C10 C16 -119.0(2) . . . . ?
C13 C12 C17 O2 -10.3(3) . . . . ?
C13 C12 C17 O3 172.98(17) . . . . ?
C13 C12 C20 O4 122.0(2) . . . . ?
C13 C12 C20 O5 -58.3(2) . . . . ?
C14 N1 C1 C2 3.6(3) . . . . ?
C14 N1 C1 C6 -176.38(16) . . . . ?
C14 N1 C8 C7 176.30(15) . . . . ?
C14 N1 C8 C9 77.9(2) . . . . ?
C16 C10 C11 C12 143.70(19) . . . . ?
C17 O3 C18 C19 94.5(4) . . . . ?
C17 C12 C13 C7 152.48(16) . . . . ?
C17 C12 C20 O4 -115.1(2) . . . . ?
C17 C12 C20 O5 64.6(2) . . . . ?
C18 O3 C17 O2 2.0(4) . . . . ?
C18 O3 C17 C12 178.7(2) . . . . ?
C20 O5 C21B C22B -160.9(9) . . . . ?
C20 O5 C21A C22A 105.7(6) . . . . ?
C20 C12 C13 C7 -87.7(2) . . . . ?
C20 C12 C17 O2 -133.2(2) . . . . ?
C20 C12 C17 O3 50.1(2) . . . . ?
C21B O5 C20 O4 14.0(6) . . . . ?
C21B O5 C20 C12 -165.6(5) . . . . ?
C21A O5 C20 O4 -10.3(5) . . . . ?
C21A O5 C20 C12 170.0(3) . . . . ?
